data_7025951
loop_
_publ_author_name
'Coles, Martyn P.'
'Hitchcock, Peter B.'
'Khvostov, Alexei V.'
'Lappert, Michael F.'
'Protchenko, Andrey V.'

_publ_section_title
;
 Crystalline di- or trianionic metal (Al, Sm) beta-diketiminates.
;
_journal_issue 28
_journal_name_full 'Dalton transactions (Cambridge, England : 2003)'
_journal_page_first 6426
_journal_page_last 6433
_journal_paper_doi 10.1039/c0dt00071j
_journal_volume 39
_journal_year 2010
_chemical_compound_source 'synthesis as described'
_chemical_formula_moiety '(C99 H111 N6 Si6 Sm2)(C6 H14)'
_chemical_formula_sum 'C105 H125 N6 Si6 Sm2'
_chemical_formula_weight 1940.35
_chemical_name_common (Sm2(Me3SiNC(C6H4Ph)CHC(C6H4Ph)NSiMe3)3).hexane
_chemical_name_systematic
;
?
;
_space_group_IT_number 2
_symmetry_cell_setting triclinic
_symmetry_Int_Tables_number 2
_symmetry_space_group_name_Hall '-P 1'
_symmetry_space_group_name_H-M 'P -1'
_atom_sites_solution_hydrogens geom
_atom_sites_solution_primary direct
_atom_sites_solution_secondary difmap
_audit_conform_dict_location ftp://ftp.iucr.org/cifdics/cif_core.dic
_audit_conform_dict_name cif_core.dic
_audit_conform_dict_version 2.1
_audit_creation_date 2001-07-20T15:38:12-00:00
_audit_creation_method 'WinGX routine CIF_UPDATE'
_cell_angle_alpha 97.177(3)
_cell_angle_beta 95.469(3)
_cell_angle_gamma 111.259(3)
_cell_formula_units_Z 2
_cell_length_a 14.3495(6)
_cell_length_b 16.7924(9)
_cell_length_c 24.5587(14)
_cell_measurement_reflns_used 46114
_cell_measurement_temperature 173(2)
_cell_measurement_theta_max 21.967
_cell_measurement_theta_min 3.705
_cell_measurement_wavelength 0.71073
_cell_volume 5408.2(5)
_computing_cell_refinement 'HKL Scalepack (Otwinowski & Minor 1997)'
_computing_data_reduction 'HKL Denzo and Scalepack (Otwinowski & Minor 1997)'
_computing_molecular_graphics 'Ortep-3 for Windows (Farrugia, 1997)'
_computing_publication_material 'WinGX publication routines (Farrugia, 1999)'
_computing_structure_refinement 'SHELXL-97 (Sheldrick, 1997)'
_computing_structure_solution 'SHELXS-97 (Sheldrick, 1997)'
_diffrn_ambient_temperature 173(2)
_diffrn_measured_fraction_theta_full 0.98
_diffrn_measured_fraction_theta_max 0.98
_diffrn_measurement_device KappaCCD
_diffrn_measurement_method CCD
_diffrn_radiation_monochromator graphite
_diffrn_radiation_probe x-ray
_diffrn_radiation_type MoK\a
_diffrn_radiation_wavelength 0.71073
_diffrn_reflns_av_R_equivalents 0.0743
_diffrn_reflns_av_unetI/netI 0.0985
_diffrn_reflns_limit_h_max 15
_diffrn_reflns_limit_h_min -15
_diffrn_reflns_limit_k_max 17
_diffrn_reflns_limit_k_min -16
_diffrn_reflns_limit_l_max 25
_diffrn_reflns_limit_l_min -25
_diffrn_reflns_number 26442
_diffrn_reflns_theta_full 21.95
_diffrn_reflns_theta_max 21.95
_diffrn_reflns_theta_min 3.72
_exptl_absorpt_coefficient_mu 1.186
_exptl_absorpt_correction_T_max 0.941
_exptl_absorpt_correction_T_min 0.897
_exptl_absorpt_correction_type multi-scan
_exptl_absorpt_process_details
;
[c.f. r.h. blessing, acta cryst. (1995), a51, 33-38]
;
_exptl_crystal_colour black
_exptl_crystal_density_diffrn 1.192
_exptl_crystal_density_method 'not measured'
_exptl_crystal_description plate
_exptl_crystal_F_000 2010
_exptl_crystal_size_max 0.1
_exptl_crystal_size_mid 0.1
_exptl_crystal_size_min 0.02
_refine_diff_density_max 0.879
_refine_diff_density_min -0.498
_refine_diff_density_rms 0.113
_refine_ls_extinction_method none
_refine_ls_goodness_of_fit_ref 1.052
_refine_ls_hydrogen_treatment constr
_refine_ls_matrix_type fullcycle
_refine_ls_number_parameters 1038
_refine_ls_number_reflns 12909
_refine_ls_number_restraints 9
_refine_ls_restrained_S_all 1.052
_refine_ls_R_factor_all 0.094
_refine_ls_R_factor_gt 0.0585
_refine_ls_shift/su_max 0.001
_refine_ls_shift/su_mean 0
_refine_ls_structure_factor_coef Fsqd
_refine_ls_weighting_details 'calc w=1/[\s^2^(Fo^2^)+(0.0608P)^2^+22.3030P] where P=(Fo^2^+2Fc^2^)/3'
_refine_ls_weighting_scheme calc
_refine_ls_wR_factor_gt 0.1412
_refine_ls_wR_factor_ref 0.1584
_reflns_number_gt 9200
_reflns_number_total 12909
_reflns_threshold_expression >2sigma(I)
_cod_data_source_file c0dt00071j.txt
_cod_data_source_block (5)-jul1201
_cod_original_sg_symbol_H-M P-1
_cod_database_code 7025951

loop_
_symmetry_equiv_pos_as_xyz
'x, y, z'
'-x, -y, -z'

loop_
_atom_site_label
_atom_site_type_symbol
_atom_site_fract_x
_atom_site_fract_y
_atom_site_fract_z
_atom_site_U_iso_or_equiv
_atom_site_adp_type
_atom_site_occupancy
_atom_site_symmetry_multiplicity
_atom_site_calc_flag
_atom_site_refinement_flags
Sm1 Sm 0.44232(3) 0.70955(3) 0.73217(2) 0.03342(16) Uani 1 1 d .
Sm2 Sm 0.69841(3) 0.71673(3) 0.69260(2) 0.03203(16) Uani 1 1 d .
Si1 Si 0.1519(2) 0.58340(19) 0.67422(13) 0.0477(8) Uani 1 1 d .
Si2 Si 0.3486(2) 0.7900(2) 0.86592(13) 0.0525(8) Uani 1 1 d .
Si3 Si 0.5637(2) 0.79304(17) 0.61356(11) 0.0363(6) Uani 1 1 d .
Si4 Si 0.4804(2) 0.52447(17) 0.73139(11) 0.0392(7) Uani 1 1 d .
Si5 Si 0.7993(2) 0.6512(2) 0.55856(12) 0.0492(8) Uani 1 1 d .
Si6 Si 0.9637(2) 0.87789(18) 0.74425(12) 0.0432(7) Uani 1 1 d .
N1 N 0.2698(5) 0.6705(5) 0.6895(3) 0.0370(19) Uani 1 1 d .
N2 N 0.3837(6) 0.7876(5) 0.7992(3) 0.041(2) Uani 1 1 d .
N3 N 0.5674(5) 0.7807(4) 0.6824(3) 0.0299(17) Uani 1 1 d .
N4 N 0.5590(5) 0.6323(4) 0.7349(3) 0.0298(17) Uani 1 1 d .
N5 N 0.7601(5) 0.6524(5) 0.6231(3) 0.0377(19) Uani 1 1 d .
N6 N 0.8642(5) 0.7794(5) 0.7353(3) 0.0369(19) Uani 1 1 d .
C1 C 0.2897(7) 0.7476(6) 0.6746(4) 0.039(2) Uani 1 1 d .
C2 C 0.3576(7) 0.8277(6) 0.7077(4) 0.039(2) Uani 1 1 d .
H2 H 0.3884 0.8735 0.6882 0.046 Uiso 1 1 calc R
C3 C 0.3847(6) 0.8470(6) 0.7666(4) 0.037(2) Uani 1 1 d .
C4 C 0.0512(8) 0.6260(9) 0.6651(6) 0.073(4) Uani 1 1 d .
H4A H 0.0586 0.6692 0.6977 0.109 Uiso 1 1 calc R
H4B H -0.0149 0.5784 0.6609 0.109 Uiso 1 1 calc R
H4C H 0.0562 0.6532 0.6318 0.109 Uiso 1 1 calc R
C5 C 0.1380(10) 0.5003(9) 0.6135(6) 0.091(5) Uani 1 1 d .
H5A H 0.1919 0.478 0.6188 0.136 Uiso 1 1 calc R
H5B H 0.1425 0.5264 0.5798 0.136 Uiso 1 1 calc R
H5C H 0.0721 0.4526 0.6098 0.136 Uiso 1 1 calc R
C6 C 0.1379(9) 0.5276(8) 0.7365(6) 0.077(4) Uani 1 1 d .
H6A H 0.1446 0.5695 0.7697 0.116 Uiso 1 1 calc R
H6B H 0.1905 0.5038 0.7414 0.116 Uiso 1 1 calc R
H6C H 0.0711 0.4805 0.7309 0.116 Uiso 1 1 calc R
C7 C 0.2433(10) 0.8278(9) 0.8645(6) 0.087(4) Uani 1 1 d .
H7A H 0.2672 0.888 0.8583 0.13 Uiso 1 1 calc R
H7B H 0.2176 0.8244 0.9001 0.13 Uiso 1 1 calc R
H7C H 0.1891 0.7912 0.8345 0.13 Uiso 1 1 calc R
C8 C 0.4505(11) 0.8593(8) 0.9243(5) 0.082(4) Uani 1 1 d .
H8A H 0.5071 0.8397 0.9252 0.123 Uiso 1 1 calc R
H8B H 0.4238 0.8547 0.9595 0.123 Uiso 1 1 calc R
H8C H 0.4742 0.9199 0.9188 0.123 Uiso 1 1 calc R
C9 C 0.3086(10) 0.6760(7) 0.8778(5) 0.069(3) Uani 1 1 d .
H9A H 0.3666 0.6583 0.8787 0.103 Uiso 1 1 calc R
H9B H 0.2552 0.638 0.8477 0.103 Uiso 1 1 calc R
H9C H 0.2827 0.6715 0.9133 0.103 Uiso 1 1 calc R
C10 C 0.2475(7) 0.7576(7) 0.6178(4) 0.043(3) Uani 1 1 d .
C11 C 0.2194(7) 0.8263(6) 0.6108(5) 0.045(3) Uani 1 1 d .
H11 H 0.2222 0.8672 0.642 0.055 Uiso 1 1 calc R
C12 C 0.1867(7) 0.8353(7) 0.5574(4) 0.045(3) Uani 1 1 d .
H12 H 0.1655 0.8819 0.5532 0.054 Uiso 1 1 calc R
C13 C 0.1839(7) 0.7795(6) 0.5106(4) 0.042(3) Uani 1 1 d .
C14 C 0.2127(7) 0.7102(6) 0.5193(4) 0.043(3) Uani 1 1 d .
H14 H 0.2113 0.6698 0.4882 0.052 Uiso 1 1 calc R
C15 C 0.2428(7) 0.6993(7) 0.5714(4) 0.045(3) Uani 1 1 d .
H15 H 0.2607 0.6511 0.5758 0.053 Uiso 1 1 calc R
C16 C 0.1554(7) 0.7945(7) 0.4542(4) 0.046(3) Uani 1 1 d .
C17 C 0.1761(8) 0.8755(7) 0.4425(5) 0.058(3) Uani 1 1 d .
H17 H 0.2072 0.924 0.4716 0.069 Uiso 1 1 calc R
C18 C 0.1529(10) 0.8896(8) 0.3892(5) 0.068(3) Uani 1 1 d .
H18 H 0.1664 0.9467 0.382 0.081 Uiso 1 1 calc R
C19 C 0.1113(10) 0.8213(10) 0.3480(5) 0.076(4) Uani 1 1 d .
H19 H 0.0973 0.8308 0.3113 0.091 Uiso 1 1 calc R
C20 C 0.0886(10) 0.7390(9) 0.3574(5) 0.072(4) Uani 1 1 d .
H20 H 0.0587 0.6911 0.3279 0.086 Uiso 1 1 calc R
C21 C 0.1101(8) 0.7263(8) 0.4109(5) 0.062(3) Uani 1 1 d .
H21 H 0.0931 0.6688 0.418 0.074 Uiso 1 1 calc R
C22 C 0.4197(7) 0.9415(6) 0.7921(4) 0.040(2) Uani 1 1 d .
C23 C 0.3652(8) 0.9911(7) 0.7778(5) 0.056(3) Uani 1 1 d .
H23 H 0.3066 0.9666 0.7503 0.067 Uiso 1 1 calc R
C24 C 0.3964(9) 1.0763(8) 0.8036(5) 0.061(3) Uani 1 1 d .
H24 H 0.3582 1.1094 0.7934 0.074 Uiso 1 1 calc R
C25 C 0.4804(8) 1.1153(7) 0.8435(4) 0.048(3) Uani 1 1 d .
C26 C 0.5377(7) 1.0667(6) 0.8565(4) 0.045(3) Uani 1 1 d .
H26 H 0.5976 1.0925 0.883 0.054 Uiso 1 1 calc R
C27 C 0.5074(7) 0.9804(6) 0.8311(4) 0.040(2) Uani 1 1 d .
H27 H 0.5469 0.9479 0.8404 0.048 Uiso 1 1 calc R
C28 C 0.5102(8) 1.2051(7) 0.8732(4) 0.052(3) Uani 1 1 d .
C29 C 0.5034(11) 1.2700(7) 0.8470(5) 0.077(4) Uani 1 1 d .
H29 H 0.4781 1.2583 0.8084 0.092 Uiso 1 1 calc R
C30 C 0.5343(12) 1.3549(8) 0.8773(6) 0.095(5) Uani 1 1 d .
H30 H 0.5283 1.3995 0.8588 0.114 Uiso 1 1 calc R
C31 C 0.5712(11) 1.3739(9) 0.9309(6) 0.087(5) Uani 1 1 d .
H31 H 0.5917 1.4315 0.9504 0.104 Uiso 1 1 calc R
C32 C 0.5793(10) 1.3118(10) 0.9568(6) 0.080(4) Uani 1 1 d .
H32 H 0.6051 1.325 0.9954 0.096 Uiso 1 1 calc R
C33 C 0.5503(9) 1.2269(8) 0.9283(5) 0.061(3) Uani 1 1 d .
H33 H 0.5586 1.1836 0.9476 0.073 Uiso 1 1 calc R
C34 C 0.6215(7) 0.8309(6) 0.7359(4) 0.033(2) Uani 1 1 d .
C35 C 0.6330(7) 0.7862(6) 0.7803(4) 0.033(2) Uani 1 1 d .
H35 H 0.6686 0.8234 0.8142 0.04 Uiso 1 1 calc R
C36 C 0.6012(7) 0.6964(6) 0.7832(4) 0.032(2) Uani 1 1 d .
C37 C 0.4930(7) 0.8551(7) 0.5844(4) 0.045(3) Uani 1 1 d .
H37A H 0.5242 0.916 0.6025 0.067 Uiso 1 1 calc R
H37B H 0.4226 0.8307 0.5909 0.067 Uiso 1 1 calc R
H37C H 0.4948 0.8513 0.5444 0.067 Uiso 1 1 calc R
C38 C 0.4987(8) 0.6786(6) 0.5767(4) 0.050(3) Uani 1 1 d .
H38A H 0.5334 0.6429 0.5907 0.074 Uiso 1 1 calc R
H38B H 0.5004 0.6767 0.5368 0.074 Uiso 1 1 calc R
H38C H 0.4283 0.6563 0.5833 0.074 Uiso 1 1 calc R
C39 C 0.6955(7) 0.8410(7) 0.5964(4) 0.052(3) Uani 1 1 d .
H39A H 0.7361 0.8102 0.6109 0.078 Uiso 1 1 calc R
H39B H 0.7264 0.9025 0.6133 0.078 Uiso 1 1 calc R
H39C H 0.6927 0.8354 0.556 0.078 Uiso 1 1 calc R
C40 C 0.3980(8) 0.5203(7) 0.7866(5) 0.055(3) Uani 1 1 d .
H40A H 0.3676 0.5637 0.7842 0.082 Uiso 1 1 calc R
H40B H 0.4389 0.5327 0.8232 0.082 Uiso 1 1 calc R
H40C H 0.3444 0.4625 0.7813 0.082 Uiso 1 1 calc R
C41 C 0.4016(8) 0.4949(7) 0.6618(4) 0.055(3) Uani 1 1 d .
H41A H 0.3699 0.537 0.6576 0.082 Uiso 1 1 calc R
H41B H 0.349 0.4368 0.6582 0.082 Uiso 1 1 calc R
H41C H 0.4444 0.4952 0.633 0.082 Uiso 1 1 calc R
C42 C 0.5375(8) 0.4433(6) 0.7364(5) 0.053(3) Uani 1 1 d .
H42A H 0.58 0.4569 0.7726 0.079 Uiso 1 1 calc R
H42B H 0.5791 0.444 0.7068 0.079 Uiso 1 1 calc R
H42C H 0.4839 0.3856 0.7323 0.079 Uiso 1 1 calc R
C43 C 0.6628(6) 0.9271(5) 0.7462(4) 0.031(2) Uani 1 1 d .
C44 C 0.7452(7) 0.9755(6) 0.7886(4) 0.038(2) Uani 1 1 d .
H44 H 0.7757 0.9459 0.8102 0.045 Uiso 1 1 calc R
C45 C 0.7817(7) 1.0641(6) 0.7991(4) 0.041(2) Uani 1 1 d .
H45 H 0.8361 1.094 0.8286 0.049 Uiso 1 1 calc R
C46 C 0.7431(7) 1.1120(6) 0.7688(4) 0.036(2) Uani 1 1 d .
C47 C 0.6651(8) 1.0658(6) 0.7264(4) 0.044(3) Uani 1 1 d .
H47 H 0.6374 1.0964 0.704 0.053 Uiso 1 1 calc R
C48 C 0.6251(7) 0.9754(6) 0.7151(4) 0.038(2) Uani 1 1 d .
H48 H 0.5709 0.9462 0.6855 0.046 Uiso 1 1 calc R
C49 C 0.7844(8) 1.2082(6) 0.7802(4) 0.045(3) Uani 1 1 d .
C50 C 0.8867(9) 1.2570(7) 0.7972(4) 0.055(3) Uani 1 1 d .
H50 H 0.9327 1.2285 0.8014 0.066 Uiso 1 1 calc R
C51 C 0.9224(12) 1.3470(8) 0.8081(5) 0.074(4) Uani 1 1 d .
H51 H 0.9926 1.3791 0.8203 0.089 Uiso 1 1 calc R
C52 C 0.8605(14) 1.3896(8) 0.8019(6) 0.087(5) Uani 1 1 d .
H52 H 0.8866 1.4512 0.8089 0.104 Uiso 1 1 calc R
C53 C 0.7603(12) 1.3440(8) 0.7855(5) 0.075(4) Uani 1 1 d .
H53 H 0.7161 1.3741 0.7811 0.09 Uiso 1 1 calc R
C54 C 0.7203(10) 1.2522(7) 0.7748(5) 0.060(3) Uani 1 1 d .
H54 H 0.6496 1.221 0.764 0.072 Uiso 1 1 calc R
C55 C 0.6298(7) 0.6731(6) 0.8375(4) 0.038(2) Uani 1 1 d .
C56 C 0.6777(7) 0.6149(6) 0.8404(4) 0.039(2) Uani 1 1 d .
H56 H 0.6911 0.5886 0.8071 0.047 Uiso 1 1 calc R
C57 C 0.7066(7) 0.5938(6) 0.8902(4) 0.042(3) Uani 1 1 d .
H57 H 0.741 0.5549 0.8903 0.051 Uiso 1 1 calc R
C58 C 0.6869(7) 0.6276(6) 0.9398(4) 0.038(2) Uani 1 1 d .
C59 C 0.6353(8) 0.6829(7) 0.9369(4) 0.048(3) Uani 1 1 d .
H59 H 0.6179 0.7056 0.9701 0.058 Uiso 1 1 calc R
C60 C 0.6082(8) 0.7065(6) 0.8872(4) 0.045(3) Uani 1 1 d .
H60 H 0.5745 0.7458 0.8873 0.054 Uiso 1 1 calc R
C61 C 0.7183(8) 0.6066(6) 0.9933(4) 0.046(3) Uani 1 1 d .
C62 C 0.8111(9) 0.6005(7) 1.0050(4) 0.055(3) Uani 1 1 d .
H62 H 0.8558 0.6109 0.9782 0.066 Uiso 1 1 calc R
C63 C 0.8408(11) 0.5795(9) 1.0545(5) 0.076(4) Uani 1 1 d .
H63 H 0.9061 0.5775 1.0617 0.092 Uiso 1 1 calc R
C64 C 0.7776(13) 0.5615(9) 1.0934(5) 0.084(4) Uani 1 1 d .
H64 H 0.7972 0.5459 1.1272 0.101 Uiso 1 1 calc R
C65 C 0.6856(12) 0.5667(10) 1.0820(5) 0.087(4) Uani 1 1 d .
H65 H 0.6402 0.5533 1.1083 0.104 Uiso 1 1 calc R
C66 C 0.6552(9) 0.5913(8) 1.0328(5) 0.067(4) Uani 1 1 d .
H66 H 0.5918 0.5973 1.027 0.081 Uiso 1 1 calc R
C67 C 0.7670(7) 0.5925(6) 0.6578(4) 0.036(2) Uani 1 1 d .
C68 C 0.8116(6) 0.6199(6) 0.7139(4) 0.033(2) Uani 1 1 d .
H68 H 0.8039 0.5726 0.733 0.039 Uiso 1 1 calc R
C69 C 0.8657(6) 0.7020(6) 0.7491(4) 0.032(2) Uani 1 1 d .
C70 C 0.9075(8) 0.7546(8) 0.5592(5) 0.069(4) Uani 1 1 d .
H70A H 0.8873 0.8036 0.5697 0.103 Uiso 1 1 calc R
H70B H 0.9273 0.7559 0.5221 0.103 Uiso 1 1 calc R
H70C H 0.9648 0.7587 0.586 0.103 Uiso 1 1 calc R
C71 C 0.8410(10) 0.5582(9) 0.5380(5) 0.079(4) Uani 1 1 d .
H71A H 0.785 0.503 0.5374 0.118 Uiso 1 1 calc R
H71B H 0.8986 0.5631 0.5649 0.118 Uiso 1 1 calc R
H71C H 0.8611 0.5605 0.501 0.118 Uiso 1 1 calc R
C72 C 0.6958(9) 0.6437(9) 0.5014(4) 0.071(4) Uani 1 1 d .
H72A H 0.6372 0.5897 0.4996 0.107 Uiso 1 1 calc R
H72B H 0.7212 0.644 0.4657 0.107 Uiso 1 1 calc R
H72C H 0.6758 0.6933 0.5094 0.107 Uiso 1 1 calc R
C73 C 1.0772(8) 0.8628(7) 0.7215(6) 0.069(4) Uani 1 1 d .
H73A H 1.0984 0.8274 0.7449 0.103 Uiso 1 1 calc R
H73B H 1.1323 0.9195 0.7249 0.103 Uiso 1 1 calc R
H73C H 1.0606 0.8336 0.6827 0.103 Uiso 1 1 calc R
C74 C 1.0080(9) 0.9452(7) 0.8151(5) 0.070(4) Uani 1 1 d .
H74A H 1.0293 0.9125 0.8407 0.105 Uiso 1 1 calc R
H74B H 0.9528 0.9598 0.8281 0.105 Uiso 1 1 calc R
H74C H 1.0653 0.9987 0.8137 0.105 Uiso 1 1 calc R
C75 C 0.9257(8) 0.9446(7) 0.6992(5) 0.056(3) Uani 1 1 d .
H75A H 0.8663 0.9537 0.7107 0.084 Uiso 1 1 calc R
H75B H 0.9091 0.9147 0.6605 0.084 Uiso 1 1 calc R
H75C H 0.9815 1.0008 0.7023 0.084 Uiso 1 1 calc R
C76 C 0.7145(7) 0.5003(6) 0.6376(4) 0.036(2) Uani 1 1 d .
C77 C 0.6256(7) 0.4685(6) 0.5989(4) 0.041(2) Uani 1 1 d .
H77 H 0.6027 0.5084 0.5833 0.049 Uiso 1 1 calc R
C78 C 0.5706(7) 0.3808(7) 0.5829(4) 0.044(3) Uani 1 1 d .
H78 H 0.5101 0.362 0.557 0.052 Uiso 1 1 calc R
C79 C 0.6003(7) 0.3193(6) 0.6032(4) 0.040(2) Uani 1 1 d .
C80 C 0.6916(8) 0.3511(7) 0.6390(4) 0.049(3) Uani 1 1 d .
H80 H 0.7164 0.3106 0.6522 0.058 Uiso 1 1 calc R
C81 C 0.7488(8) 0.4396(6) 0.6565(4) 0.043(3) Uani 1 1 d .
H81 H 0.8107 0.4582 0.6811 0.051 Uiso 1 1 calc R
C82 C 0.5423(8) 0.2263(7) 0.5861(4) 0.048(3) Uani 1 1 d .
C83 C 0.4396(9) 0.1945(7) 0.5722(5) 0.067(3) Uani 1 1 d .
H83 H 0.4048 0.2331 0.5726 0.08 Uiso 1 1 calc R
C84 C 0.3841(10) 0.1028(9) 0.5571(6) 0.078(4) Uani 1 1 d .
H84 H 0.3125 0.0812 0.5484 0.093 Uiso 1 1 calc R
C85 C 0.4316(10) 0.0464(8) 0.5549(6) 0.075(4) Uani 1 1 d .
H85 H 0.3938 -0.0143 0.5457 0.09 Uiso 1 1 calc R
C86 C 0.5344(11) 0.0779(7) 0.5663(6) 0.073(4) Uani 1 1 d .
H86 H 0.5685 0.0389 0.5636 0.088 Uiso 1 1 calc R
C87 C 0.5906(9) 0.1672(7) 0.5821(5) 0.057(3) Uani 1 1 d .
H87 H 0.6623 0.1878 0.5901 0.068 Uiso 1 1 calc R
C88 C 0.9143(7) 0.6987(6) 0.8044(4) 0.035(2) Uani 1 1 d .
C89 C 0.9614(7) 0.6412(6) 0.8113(4) 0.038(2) Uani 1 1 d .
H89 H 0.9609 0.6021 0.7797 0.046 Uiso 1 1 calc R
C90 C 1.0094(7) 0.6377(7) 0.8624(4) 0.044(3) Uani 1 1 d .
H90 H 1.0403 0.5967 0.8651 0.053 Uiso 1 1 calc R
C91 C 1.0120(7) 0.6944(7) 0.9096(4) 0.044(3) Uani 1 1 d .
C92 C 0.9624(7) 0.7514(6) 0.9032(4) 0.043(3) Uani 1 1 d .
H92 H 0.9606 0.7892 0.9349 0.051 Uiso 1 1 calc R
C93 C 0.9163(7) 0.7540(6) 0.8522(4) 0.038(2) Uani 1 1 d .
H93 H 0.8848 0.7946 0.8494 0.046 Uiso 1 1 calc R
C94 C 1.0689(8) 0.6944(7) 0.9641(4) 0.046(3) Uani 1 1 d .
C95 C 1.0784(8) 0.6201(8) 0.9764(5) 0.060(3) Uani 1 1 d .
H95 H 1.0473 0.5673 0.9508 0.072 Uiso 1 1 calc R
C96 C 1.1349(10) 0.6225(10) 1.0275(5) 0.072(4) Uani 1 1 d .
H96 H 1.1432 0.5713 1.0353 0.087 Uiso 1 1 calc R
C97 C 1.1773(10) 0.6962(10) 1.0654(5) 0.069(4) Uani 1 1 d .
H97 H 1.2139 0.6972 1.0999 0.083 Uiso 1 1 calc R
C98 C 1.1661(9) 0.7674(10) 1.0527(5) 0.071(4) Uani 1 1 d .
H98 H 1.1954 0.8194 1.0792 0.085 Uiso 1 1 calc R
C99 C 1.1134(8) 0.7691(8) 1.0027(4) 0.059(3) Uani 1 1 d .
H99 H 1.1083 0.8216 0.9952 0.071 Uiso 1 1 calc R
C100 C 0.791(3) 0.966(2) 0.9551(14) 0.277(17) Uiso 1 1 d D
C101 C 0.746(3) 0.949(2) 1.0215(15) 0.274(16) Uiso 1 1 d D
C102 C 0.844(2) 0.902(2) 1.0275(12) 0.238(14) Uiso 1 1 d D
C103 C 0.776(3) 0.856(2) 1.0810(14) 0.277(17) Uiso 1 1 d D
C104 C 0.881(4) 0.821(3) 1.094(2) 0.41(3) Uiso 1 1 d D

loop_
_atom_site_aniso_label
_atom_site_aniso_U_11
_atom_site_aniso_U_22
_atom_site_aniso_U_33
_atom_site_aniso_U_23
_atom_site_aniso_U_13
_atom_site_aniso_U_12
Sm1 0.0363(3) 0.0332(3) 0.0314(3) 0.0069(2) 0.0059(2) 0.0133(2)
Sm2 0.0358(3) 0.0317(3) 0.0291(3) 0.0054(2) 0.0028(2) 0.0139(2)
Si1 0.0391(16) 0.0470(18) 0.0494(19) 0.0043(15) 0.0069(14) 0.0085(14)
Si2 0.072(2) 0.0475(19) 0.0396(18) 0.0067(15) 0.0215(16) 0.0217(16)
Si3 0.0415(15) 0.0382(16) 0.0311(15) 0.0117(13) 0.0052(12) 0.0157(13)
Si4 0.0471(16) 0.0306(15) 0.0380(16) 0.0082(13) 0.0062(13) 0.0118(13)
Si5 0.0552(18) 0.068(2) 0.0297(16) 0.0066(15) 0.0084(14) 0.0304(16)
Si6 0.0384(15) 0.0360(16) 0.0479(18) 0.0025(14) -0.0007(13) 0.0086(13)
N1 0.038(5) 0.033(5) 0.038(5) 0.003(4) 0.004(4) 0.011(4)
N2 0.049(5) 0.039(5) 0.033(5) -0.003(4) 0.007(4) 0.016(4)
N3 0.037(4) 0.025(4) 0.027(4) 0.005(3) 0.003(3) 0.011(3)
N4 0.038(4) 0.024(4) 0.028(4) 0.005(3) 0.001(3) 0.013(3)
N5 0.043(5) 0.042(5) 0.029(5) 0.003(4) 0.003(4) 0.018(4)
N6 0.040(4) 0.033(5) 0.039(5) 0.005(4) 0.000(4) 0.018(4)
C1 0.037(6) 0.044(7) 0.042(6) 0.000(5) 0.012(5) 0.023(5)
C2 0.040(6) 0.037(6) 0.036(6) 0.006(5) 0.011(5) 0.010(5)
C3 0.026(5) 0.043(6) 0.048(7) 0.012(5) 0.011(4) 0.016(4)
C4 0.042(7) 0.092(10) 0.086(10) 0.027(8) 0.007(6) 0.024(7)
C5 0.070(9) 0.080(10) 0.085(10) -0.025(8) 0.020(8) -0.004(7)
C6 0.058(8) 0.065(9) 0.096(11) 0.028(8) 0.010(7) 0.004(6)
C7 0.101(11) 0.079(10) 0.099(11) 0.020(8) 0.056(9) 0.043(8)
C8 0.128(12) 0.060(8) 0.033(7) -0.014(6) 0.002(7) 0.015(8)
C9 0.099(10) 0.061(8) 0.044(7) 0.012(6) 0.022(7) 0.024(7)
C10 0.039(6) 0.046(7) 0.040(7) 0.009(5) -0.001(5) 0.011(5)
C11 0.047(6) 0.041(6) 0.054(7) 0.006(5) 0.015(5) 0.022(5)
C12 0.045(6) 0.056(7) 0.040(7) 0.014(6) 0.004(5) 0.024(5)
C13 0.039(6) 0.042(6) 0.044(7) 0.004(5) 0.009(5) 0.014(5)
C14 0.052(6) 0.032(6) 0.036(6) -0.004(5) 0.005(5) 0.009(5)
C15 0.052(6) 0.041(6) 0.036(7) -0.001(5) -0.004(5) 0.017(5)
C16 0.033(6) 0.054(7) 0.044(7) 0.011(6) 0.005(5) 0.008(5)
C17 0.066(8) 0.051(8) 0.047(7) 0.005(6) 0.006(6) 0.013(6)
C18 0.092(9) 0.054(8) 0.058(9) 0.026(7) -0.001(7) 0.025(7)
C19 0.080(9) 0.093(11) 0.048(8) 0.029(8) 0.004(7) 0.022(8)
C20 0.084(9) 0.067(9) 0.045(8) -0.003(7) -0.014(7) 0.015(7)
C21 0.064(8) 0.050(7) 0.055(8) 0.008(6) -0.015(6) 0.009(6)
C22 0.037(6) 0.031(6) 0.046(6) -0.005(5) 0.002(5) 0.009(5)
C23 0.060(7) 0.045(7) 0.063(8) -0.007(6) -0.005(6) 0.028(6)
C24 0.080(8) 0.057(8) 0.057(8) 0.002(6) -0.003(7) 0.043(7)
C25 0.054(7) 0.045(7) 0.040(6) 0.000(5) 0.002(5) 0.017(6)
C26 0.044(6) 0.039(6) 0.041(6) -0.002(5) -0.002(5) 0.007(5)
C27 0.039(6) 0.047(7) 0.033(6) 0.004(5) 0.006(5) 0.016(5)
C28 0.060(7) 0.041(7) 0.048(7) -0.002(6) 0.014(6) 0.014(5)
C29 0.142(13) 0.035(7) 0.049(8) -0.002(6) 0.016(8) 0.032(8)
C30 0.166(15) 0.046(8) 0.081(10) 0.020(8) 0.047(10) 0.038(9)
C31 0.118(12) 0.051(8) 0.079(10) -0.007(8) 0.048(9) 0.014(8)
C32 0.088(10) 0.077(10) 0.056(9) -0.015(8) 0.004(7) 0.021(8)
C33 0.072(8) 0.055(8) 0.051(7) -0.006(6) 0.001(6) 0.025(6)
C34 0.044(6) 0.031(6) 0.027(5) 0.005(4) 0.004(4) 0.017(4)
C35 0.039(5) 0.030(5) 0.023(5) -0.004(4) 0.000(4) 0.008(4)
C36 0.040(5) 0.035(6) 0.022(5) 0.005(4) 0.003(4) 0.015(4)
C37 0.043(6) 0.051(7) 0.039(6) 0.013(5) 0.002(5) 0.016(5)
C38 0.062(7) 0.046(7) 0.038(6) 0.004(5) -0.004(5) 0.020(5)
C39 0.047(6) 0.073(8) 0.048(7) 0.034(6) 0.016(5) 0.027(6)
C40 0.055(7) 0.045(7) 0.057(7) 0.009(6) 0.021(6) 0.007(5)
C41 0.054(7) 0.046(7) 0.051(7) 0.004(6) -0.002(6) 0.008(5)
C42 0.078(8) 0.037(6) 0.047(7) 0.006(5) 0.005(6) 0.026(6)
C43 0.034(5) 0.024(5) 0.030(5) 0.001(4) 0.004(4) 0.010(4)
C44 0.041(6) 0.034(6) 0.045(6) 0.008(5) 0.006(5) 0.022(5)
C45 0.039(6) 0.036(6) 0.040(6) 0.001(5) -0.001(5) 0.010(5)
C46 0.046(6) 0.031(6) 0.033(6) 0.005(5) 0.009(5) 0.016(5)
C47 0.063(7) 0.029(6) 0.039(6) 0.008(5) 0.010(5) 0.015(5)
C48 0.045(6) 0.040(6) 0.024(5) 0.003(5) -0.002(4) 0.013(5)
C49 0.059(7) 0.032(6) 0.040(6) 0.011(5) 0.006(5) 0.010(6)
C50 0.062(7) 0.046(7) 0.047(7) 0.002(6) 0.014(6) 0.008(6)
C51 0.104(11) 0.039(8) 0.050(8) 0.002(6) -0.004(7) -0.001(8)
C52 0.136(14) 0.033(8) 0.063(9) 0.012(7) -0.009(9) 0.003(9)
C53 0.129(13) 0.045(8) 0.051(8) 0.006(6) -0.009(8) 0.039(8)
C54 0.095(9) 0.031(7) 0.052(7) 0.003(5) 0.006(7) 0.023(6)
C55 0.049(6) 0.028(5) 0.036(6) 0.004(5) 0.005(5) 0.015(5)
C56 0.054(6) 0.040(6) 0.031(6) 0.011(5) 0.011(5) 0.023(5)
C57 0.055(6) 0.037(6) 0.042(7) 0.011(5) 0.004(5) 0.025(5)
C58 0.052(6) 0.032(6) 0.026(6) 0.007(5) 0.003(5) 0.010(5)
C59 0.065(7) 0.053(7) 0.033(6) 0.008(5) 0.012(5) 0.029(6)
C60 0.056(7) 0.040(6) 0.042(7) 0.004(5) 0.003(5) 0.024(5)
C61 0.055(7) 0.042(6) 0.031(6) 0.011(5) -0.003(5) 0.007(5)
C62 0.075(8) 0.063(8) 0.035(7) 0.015(6) 0.008(6) 0.032(6)
C63 0.089(10) 0.099(11) 0.046(8) 0.019(8) 0.001(7) 0.042(8)
C64 0.125(13) 0.099(11) 0.041(8) 0.020(8) 0.005(9) 0.055(10)
C65 0.107(12) 0.108(12) 0.052(9) 0.038(8) 0.036(8) 0.035(10)
C66 0.068(8) 0.090(10) 0.056(8) 0.040(7) 0.023(7) 0.031(7)
C67 0.041(6) 0.050(7) 0.026(6) 0.004(5) 0.002(4) 0.029(5)
C68 0.035(5) 0.035(6) 0.031(6) 0.005(5) 0.001(4) 0.017(4)
C69 0.031(5) 0.035(6) 0.027(5) 0.000(4) -0.005(4) 0.012(4)
C70 0.059(8) 0.091(10) 0.054(8) 0.016(7) 0.017(6) 0.023(7)
C71 0.102(10) 0.118(12) 0.041(7) 0.011(8) 0.024(7) 0.068(9)
C72 0.081(9) 0.106(11) 0.033(7) 0.013(7) 0.009(6) 0.042(8)
C73 0.044(7) 0.055(8) 0.103(11) 0.020(7) 0.013(7) 0.012(6)
C74 0.077(8) 0.048(7) 0.065(8) -0.003(6) -0.009(7) 0.010(6)
C75 0.053(7) 0.048(7) 0.060(8) 0.017(6) 0.002(6) 0.010(5)
C76 0.057(6) 0.032(6) 0.020(5) 0.000(4) 0.001(5) 0.020(5)
C77 0.055(6) 0.039(6) 0.033(6) -0.008(5) 0.000(5) 0.028(5)
C78 0.045(6) 0.051(7) 0.031(6) -0.005(5) -0.009(5) 0.021(5)
C79 0.048(6) 0.039(6) 0.038(6) 0.001(5) 0.002(5) 0.025(5)
C80 0.056(7) 0.059(8) 0.033(6) -0.007(5) -0.008(5) 0.033(6)
C81 0.054(6) 0.043(7) 0.032(6) 0.004(5) -0.004(5) 0.023(5)
C82 0.047(7) 0.044(7) 0.047(7) 0.006(5) -0.001(5) 0.013(6)
C83 0.069(9) 0.044(7) 0.077(9) 0.004(6) 0.003(7) 0.014(6)
C84 0.062(8) 0.070(10) 0.083(10) 0.006(8) -0.009(7) 0.011(8)
C85 0.066(9) 0.044(8) 0.102(11) 0.005(7) -0.006(8) 0.012(7)
C86 0.092(10) 0.036(7) 0.091(10) 0.016(7) 0.009(8) 0.024(7)
C87 0.059(7) 0.040(7) 0.069(8) 0.010(6) 0.007(6) 0.017(6)
C88 0.038(5) 0.035(6) 0.030(6) 0.002(5) 0.004(4) 0.014(5)
C89 0.041(6) 0.038(6) 0.026(6) -0.006(5) -0.007(4) 0.011(5)
C90 0.047(6) 0.042(6) 0.040(7) 0.004(5) -0.002(5) 0.015(5)
C91 0.036(6) 0.049(7) 0.039(7) 0.004(5) 0.004(5) 0.008(5)
C92 0.050(6) 0.042(6) 0.038(7) -0.004(5) 0.007(5) 0.023(5)
C93 0.040(6) 0.043(6) 0.033(6) 0.005(5) -0.002(5) 0.019(5)
C94 0.049(6) 0.056(7) 0.029(6) 0.008(6) 0.002(5) 0.015(6)
C95 0.062(7) 0.074(9) 0.046(7) 0.020(6) -0.003(6) 0.029(6)
C96 0.080(9) 0.088(10) 0.059(9) 0.025(8) 0.009(7) 0.041(8)
C97 0.080(9) 0.097(11) 0.033(7) 0.011(8) -0.006(6) 0.040(8)
C98 0.065(8) 0.087(10) 0.050(8) -0.007(7) -0.008(6) 0.026(7)
C99 0.062(7) 0.068(8) 0.036(7) 0.003(6) -0.009(6) 0.019(6)

loop_
_atom_type_symbol
_atom_type_description
_atom_type_scat_dispersion_real
_atom_type_scat_dispersion_imag
_atom_type_scat_source
C C 0.0033 0.0016 'International Tables Vol C Tables 4.2.6.8 and 6.1.1.4'
H H 0 0 'International Tables Vol C Tables 4.2.6.8 and 6.1.1.4'
Sm Sm -0.1638 3.4418 'International Tables Vol C Tables 4.2.6.8 and 6.1.1.4'
N N 0.0061 0.0033 'International Tables Vol C Tables 4.2.6.8 and 6.1.1.4'
Si Si 0.0817 0.0704 'International Tables Vol C Tables 4.2.6.8 and 6.1.1.4'

loop_
_geom_angle_atom_site_label_1
_geom_angle_atom_site_label_2
_geom_angle_atom_site_label_3
_geom_angle
N3 Sm1 N2 121.4(3)
N3 Sm1 N1 116.6(2)
N2 Sm1 N1 79.1(3)
N3 Sm1 N4 75.1(2)
N2 Sm1 N4 135.7(3)
N1 Sm1 N4 133.8(2)
N3 Sm1 C36 77.67(19)
N2 Sm1 C36 106.1(2)
N1 Sm1 C36 160.1(2)
N4 Sm1 C36 32.4(2)
N3 Sm1 C34 33.34(19)
N2 Sm1 C34 97.1(2)
N1 Sm1 C34 139.45(19)
N4 Sm1 C34 75.6(2)
C36 Sm1 C34 59.9(3)
N3 Sm1 C35 59.39(19)
N2 Sm1 C35 93.38(19)
N1 Sm1 C35 167.9(2)
N4 Sm1 C35 57.78(19)
C36 Sm1 C35 31.5(3)
C34 Sm1 C35 31.4(3)
N3 Sm1 C2 85.4(3)
N2 Sm1 C2 56.4(3)
N1 Sm1 C2 55.6(3)
N4 Sm1 C2 160.5(2)
C36 Sm1 C2 143.2(2)
C34 Sm1 C2 88.44(19)
C35 Sm1 C2 112.3(2)
N3 Sm1 C3 98.2(3)
N2 Sm1 C3 29.1(3)
N1 Sm1 C3 72.6(3)
N4 Sm1 C3 153.2(3)
C36 Sm1 C3 121.2(2)
C34 Sm1 C3 84.72(19)
C35 Sm1 C3 96.25(19)
C2 Sm1 C3 29.7(3)
N3 Sm1 C1 95.4(3)
N2 Sm1 C1 73.3(3)
N1 Sm1 C1 28.2(3)
N4 Sm1 C1 150.4(3)
C36 Sm1 C1 171.6(2)
C34 Sm1 C1 111.7(2)
C35 Sm1 C1 140.3(2)
C2 Sm1 C1 29.7(3)
C3 Sm1 C1 54.6(3)
N3 Sm1 Si4 99.86(18)
N2 Sm1 Si4 131.0(2)
N1 Sm1 Si4 106.69(19)
N4 Sm1 Si4 30.26(16)
C36 Sm1 Si4 55.2(2)
C34 Sm1 Si4 105.83(19)
C35 Sm1 Si4 85.41(19)
C2 Sm1 Si4 161.4(2)
C3 Sm1 Si4 159.9(2)
C1 Sm1 Si4 131.7(2)
N3 Sm1 Sm2 38.23(17)
N2 Sm1 Sm2 137.53(19)
N1 Sm1 Sm2 139.86(18)
N4 Sm1 Sm2 37.20(16)
C36 Sm1 Sm2 45.05(18)
C34 Sm1 Sm2 44.34(19)
C35 Sm1 Sm2 44.99(19)
C2 Sm1 Sm2 123.44(18)
C3 Sm1 Sm2 128.80(18)
C1 Sm1 Sm2 130.15(19)
Si4 Sm1 Sm2 64.97(5)
N6 Sm2 N5 85.3(3)
N6 Sm2 N4 124.7(3)
N5 Sm2 N4 121.4(3)
N6 Sm2 N3 129.9(2)
N5 Sm2 N3 128.2(2)
N4 Sm2 N3 73.1(2)
N6 Sm2 C67 79.3(2)
N5 Sm2 C67 31.81(19)
N4 Sm2 C67 99.3(2)
N3 Sm2 C67 149.3(2)
N6 Sm2 C34 101.6(2)
N5 Sm2 C34 154.09(18)
N4 Sm2 C34 75.11(18)
N3 Sm2 C34 32.09(19)
C67 Sm2 C34 173.8(3)
N6 Sm2 C35 92.04(19)
N5 Sm2 C35 175.23(19)
N4 Sm2 C35 57.19(18)
N3 Sm2 C35 56.43(19)
C67 Sm2 C35 143.7(3)
C34 Sm2 C35 30.5(3)
N6 Sm2 C36 100.34(19)
N5 Sm2 C36 146.61(19)
N4 Sm2 C36 31.21(19)
N3 Sm2 C36 72.27(19)
C67 Sm2 C36 116.5(3)
C34 Sm2 C36 57.3(3)
C35 Sm2 C36 30.2(3)
N6 Sm2 C68 57.97(19)
N5 Sm2 C68 57.68(18)
N4 Sm2 C68 94.35(18)
N3 Sm2 C68 167.39(19)
C67 Sm2 C68 30.0(3)
C34 Sm2 C68 146.2(3)
C35 Sm2 C68 117.6(3)
C36 Sm2 C68 97.4(3)
N6 Sm2 C69 30.14(18)
N5 Sm2 C69 76.90(19)
N4 Sm2 C69 104.37(18)
N3 Sm2 C69 152.86(19)
C67 Sm2 C69 57.5(3)
C34 Sm2 C69 120.8(3)
C35 Sm2 C69 98.8(3)
C36 Sm2 C69 91.5(3)
C68 Sm2 C69 30.1(3)
N6 Sm2 Si3 130.59(19)
N5 Sm2 Si3 98.20(19)
N4 Sm2 Si3 95.21(17)
N3 Sm2 Si3 30.97(16)
C67 Sm2 Si3 125.72(19)
C34 Sm2 Si3 58.32(19)
C35 Sm2 Si3 86.53(19)
C36 Sm2 Si3 102.45(19)
C68 Sm2 Si3 155.42(19)
C69 Sm2 Si3 159.48(18)
N6 Sm2 Sm1 135.30(19)
N5 Sm2 Sm1 139.07(19)
N4 Sm2 Sm1 38.22(16)
N3 Sm2 Sm1 35.18(15)
C67 Sm2 Sm1 133.0(2)
C34 Sm2 Sm1 42.82(19)
C35 Sm2 Sm1 43.29(19)
C36 Sm2 Sm1 42.16(19)
C68 Sm2 Sm1 132.36(18)
C69 Sm2 Sm1 133.70(18)
Si3 Sm2 Sm1 61.79(5)
N1 Si1 C4 109.1(5)
N1 Si1 C5 115.3(5)
C4 Si1 C5 110.1(7)
N1 Si1 C6 106.3(5)
C4 Si1 C6 108.8(6)
C5 Si1 C6 106.9(7)
N2 Si2 C7 107.5(5)
N2 Si2 C9 104.9(5)
C7 Si2 C9 111.8(6)
N2 Si2 C8 116.0(5)
C7 Si2 C8 109.0(7)
C9 Si2 C8 107.6(6)
N3 Si3 C37 121.0(3)
N3 Si3 C38 102.1(3)
C37 Si3 C38 106.2(5)
N3 Si3 C39 110.5(3)
C37 Si3 C39 106.3(4)
C38 Si3 C39 110.4(5)
N3 Si3 Sm2 47.8(2)
C37 Si3 Sm2 166.3(3)
C38 Si3 Sm2 85.5(3)
C39 Si3 Sm2 75.2(3)
N4 Si4 C42 119.0(3)
N4 Si4 C41 104.2(3)
C42 Si4 C41 107.1(5)
N4 Si4 C40 107.5(3)
C42 Si4 C40 109.2(5)
C41 Si4 C40 109.5(5)
N4 Si4 Sm1 45.6(2)
C42 Si4 Sm1 164.3(3)
C41 Si4 Sm1 82.6(3)
C40 Si4 Sm1 77.8(3)
N5 Si5 C70 109.0(4)
N5 Si5 C71 113.3(4)
C70 Si5 C71 108.2(6)
N5 Si5 C72 111.9(3)
C70 Si5 C72 106.9(6)
C71 Si5 C72 107.3(6)
N6 Si6 C75 107.2(3)
N6 Si6 C73 110.1(4)
C75 Si6 C73 108.3(5)
N6 Si6 C74 118.9(4)
C75 Si6 C74 106.3(5)
C73 Si6 C74 105.6(6)
C1 N1 Si1 125.3(7)
C1 N1 Sm1 92.5(6)
Si1 N1 Sm1 142.1(4)
C3 N2 Si2 124.3(7)
C3 N2 Sm1 92.3(6)
Si2 N2 Sm1 143.4(5)
C34 N3 Si3 137.9(5)
C34 N3 Sm1 85.0(3)
Si3 N3 Sm1 131.9(4)
C34 N3 Sm2 81.9(4)
Si3 N3 Sm2 101.2(3)
Sm1 N3 Sm2 106.6(3)
C36 N4 Si4 127.0(5)
C36 N4 Sm2 87.1(3)
Si4 N4 Sm2 139.0(4)
C36 N4 Sm1 78.7(4)
Si4 N4 Sm1 104.1(3)
Sm2 N4 Sm1 104.6(2)
C67 N5 Si5 121.7(5)
C67 N5 Sm2 88.8(4)
Si5 N5 Sm2 149.4(4)
C69 N6 Si6 127.8(5)
C69 N6 Sm2 93.5(4)
Si6 N6 Sm2 138.3(4)
N1 C1 C2 124.2(9)
N1 C1 C10 122.0(9)
C2 C1 C10 113.6(9)
N1 C1 Sm1 59.2(5)
C2 C1 Sm1 73.9(5)
C10 C1 Sm1 143.9(6)
C3 C2 C1 127.7(9)
C3 C2 Sm1 75.6(5)
C1 C2 Sm1 76.3(6)
N2 C3 C2 124.6(9)
N2 C3 C22 119.8(9)
C2 C3 C22 115.6(8)
N2 C3 Sm1 58.6(5)
C2 C3 Sm1 74.7(5)
C22 C3 Sm1 146.2(6)
C11 C10 C15 118.8(10)
C11 C10 C1 121.6(9)
C15 C10 C1 119.5(9)
C10 C11 C12 119.4(10)
C13 C12 C11 122.8(10)
C12 C13 C14 116.2(9)
C12 C13 C16 121.3(10)
C14 C13 C16 122.4(9)
C15 C14 C13 121.7(10)
C14 C15 C10 121.0(10)
C17 C16 C21 117.1(10)
C17 C16 C13 122.0(10)
C21 C16 C13 120.9(10)
C16 C17 C18 121.8(11)
C19 C18 C17 119.0(11)
C18 C19 C20 121.6(12)
C19 C20 C21 118.5(12)
C16 C21 C20 121.9(11)
C23 C22 C27 118.7(9)
C23 C22 C3 120.9(9)
C27 C22 C3 120.4(9)
C24 C23 C22 119.7(10)
C25 C24 C23 122.8(11)
C24 C25 C26 117.7(10)
C24 C25 C28 122.5(10)
C26 C25 C28 119.8(10)
C27 C26 C25 120.4(10)
C26 C27 C22 120.6(9)
C29 C28 C33 117.2(9)
C29 C28 C25 122.1(10)
C33 C28 C25 120.6(9)
C28 C29 C30 119.7(12)
C31 C30 C29 121.9(11)
C32 C31 C30 119.2(12)
C31 C32 C33 120.9(13)
C28 C33 C32 121.1(11)
C35 C34 N3 118.8(7)
C35 C34 C43 119.4(8)
N3 C34 C43 121.8(7)
C35 C34 Sm1 75.1(5)
N3 C34 Sm1 61.6(3)
C43 C34 Sm1 134.8(6)
C35 C34 Sm2 75.9(5)
N3 C34 Sm2 66.0(3)
C43 C34 Sm2 131.3(6)
Sm1 C34 Sm2 92.8(3)
C36 C35 C34 132.1(8)
C36 C35 Sm1 72.1(5)
C34 C35 Sm1 73.5(5)
C36 C35 Sm2 75.1(5)
C34 C35 Sm2 73.6(5)
Sm1 C35 Sm2 91.7(3)
N4 C36 C35 121.2(7)
N4 C36 C55 121.0(7)
C35 C36 C55 117.1(8)
N4 C36 Sm1 68.9(3)
C35 C36 Sm1 76.4(5)
C55 C36 Sm1 136.5(6)
N4 C36 Sm2 61.7(3)
C35 C36 Sm2 74.7(5)
C55 C36 Sm2 130.1(6)
Sm1 C36 Sm2 92.8(3)
C48 C43 C44 115.7(8)
C48 C43 C34 123.2(8)
C44 C43 C34 121.2(8)
C45 C44 C43 121.4(9)
C44 C45 C46 122.8(9)
C47 C46 C45 116.3(9)
C47 C46 C49 121.4(9)
C45 C46 C49 122.3(9)
C46 C47 C48 122.2(9)
C43 C48 C47 121.6(9)
C54 C49 C50 117.7(10)
C54 C49 C46 120.0(10)
C50 C49 C46 122.3(10)
C49 C50 C51 120.6(12)
C52 C51 C50 121.6(14)
C51 C52 C53 119.3(13)
C52 C53 C54 121.0(13)
C49 C54 C53 119.7(12)
C60 C55 C56 116.4(9)
C60 C55 C36 122.3(9)
C56 C55 C36 121.3(8)
C57 C56 C55 122.2(9)
C58 C57 C56 121.7(9)
C57 C58 C59 116.4(9)
C57 C58 C61 122.4(9)
C59 C58 C61 121.2(9)
C58 C59 C60 122.4(9)
C55 C60 C59 120.8(9)
C66 C61 C62 117.9(10)
C66 C61 C58 120.9(10)
C62 C61 C58 121.2(9)
C61 C62 C63 121.8(11)
C64 C63 C62 120.8(13)
C65 C64 C63 117.8(12)
C64 C65 C66 122.4(12)
C61 C66 C65 119.2(12)
C68 C67 N5 121.6(8)
C68 C67 C76 118.3(8)
N5 C67 C76 119.4(7)
C68 C67 Sm2 76.9(5)
N5 C67 Sm2 59.4(3)
C76 C67 Sm2 131.4(6)
C67 C68 C69 135.3(9)
C67 C68 Sm2 73.1(5)
C69 C68 Sm2 75.7(5)
N6 C69 C68 122.6(7)
N6 C69 C88 121.4(7)
C68 C69 C88 115.6(8)
N6 C69 Sm2 56.3(3)
C68 C69 Sm2 74.2(5)
C88 C69 Sm2 144.4(6)
C81 C76 C77 117.2(9)
C81 C76 C67 121.7(9)
C77 C76 C67 121.1(8)
C78 C77 C76 121.6(9)
C77 C78 C79 122.2(9)
C78 C79 C80 115.9(9)
C78 C79 C82 122.3(9)
C80 C79 C82 121.7(9)
C79 C80 C81 123.2(10)
C76 C81 C80 119.6(9)
C83 C82 C87 117.9(10)
C83 C82 C79 121.0(10)
C87 C82 C79 121.1(9)
C82 C83 C84 119.9(12)
C85 C84 C83 121.4(12)
C84 C85 C86 119.0(12)
C85 C86 C87 120.9(12)
C82 C87 C86 120.8(11)
C89 C88 C93 116.2(9)
C89 C88 C69 121.8(8)
C93 C88 C69 122.0(9)
C88 C89 C90 123.2(9)
C89 C90 C91 119.9(10)
C90 C91 C92 117.3(9)
C90 C91 C94 120.1(10)
C92 C91 C94 122.6(10)
C93 C92 C91 121.6(9)
C92 C93 C88 121.8(9)
C95 C94 C99 118.5(10)
C95 C94 C91 120.8(10)
C99 C94 C91 120.7(10)
C94 C95 C96 119.6(12)
C97 C96 C95 121.4(13)
C98 C97 C96 117.9(12)
C97 C98 C99 123.1(13)
C94 C99 C98 119.5(12)
C100 C101 C102 81.0(16)
C103 C102 C101 82.2(17)
C102 C103 C104 83.3(17)

loop_
_geom_bond_atom_site_label_1
_geom_bond_atom_site_label_2
_geom_bond_distance
Sm1 N3 2.317(7)
Sm1 N2 2.380(8)
Sm1 N1 2.411(7)
Sm1 N4 2.464(7)
Sm1 C36 2.590(9)
Sm1 C34 2.623(9)
Sm1 C35 2.644(9)
Sm1 C2 2.772(10)
Sm1 C3 2.784(9)
Sm1 C1 2.803(10)
Sm1 Si4 3.343(3)
Sm2 N6 2.303(7)
Sm2 N5 2.320(7)
Sm2 N4 2.407(7)
Sm2 N3 2.488(7)
Sm2 C67 2.694(9)
Sm2 C34 2.697(9)
Sm2 C35 2.726(9)
Sm2 C36 2.730(8)
Sm2 C68 2.742(9)
Sm2 C69 2.763(9)
Sm2 Si3 3.294(3)
Si1 N1 1.758(8)
Si1 C4 1.838(11)
Si1 C5 1.852(12)
Si1 C6 1.881(12)
Si2 N2 1.759(8)
Si2 C7 1.837(13)
Si2 C9 1.859(11)
Si2 C8 1.871(12)
Si3 N3 1.728(7)
Si3 C37 1.855(9)
Si3 C38 1.867(10)
Si3 C39 1.880(9)
Si4 N4 1.738(7)
Si4 C42 1.838(10)
Si4 C41 1.860(10)
Si4 C40 1.874(10)
Si5 N5 1.732(8)
Si5 C70 1.859(11)
Si5 C71 1.894(12)
Si5 C72 1.901(11)
Si6 N6 1.720(8)
Si6 C75 1.848(10)
Si6 C73 1.862(11)
Si6 C74 1.868(11)
N1 C1 1.328(12)
N2 C3 1.353(12)
N3 C34 1.447(9)
N4 C36 1.417(9)
N5 C67 1.420(9)
N6 C69 1.390(9)
C1 C2 1.430(13)
C1 C10 1.521(14)
C2 C3 1.424(13)
C3 C22 1.508(13)
C10 C11 1.378(13)
C10 C15 1.386(14)
C11 C12 1.394(14)
C12 C13 1.377(14)
C13 C14 1.401(13)
C13 C16 1.483(14)
C14 C15 1.365(14)
C16 C17 1.358(14)
C16 C21 1.374(15)
C17 C18 1.390(15)
C18 C19 1.338(17)
C19 C20 1.356(17)
C20 C21 1.381(16)
C22 C23 1.388(14)
C22 C27 1.395(13)
C23 C24 1.380(15)
C24 C25 1.371(15)
C25 C26 1.396(14)
C25 C28 1.479(14)
C26 C27 1.395(13)
C28 C29 1.362(15)
C28 C33 1.368(11)
C29 C30 1.413(16)
C30 C31 1.323(15)
C31 C32 1.321(18)
C32 C33 1.401(16)
C34 C35 1.427(12)
C34 C43 1.484(12)
C35 C36 1.421(12)
C36 C55 1.497(13)
C43 C48 1.388(12)
C43 C44 1.415(13)
C44 C45 1.366(13)
C45 C46 1.380(13)
C46 C47 1.373(13)
C46 C49 1.483(13)
C47 C48 1.393(13)
C49 C54 1.379(15)
C49 C50 1.387(14)
C50 C51 1.390(16)
C51 C52 1.335(19)
C52 C53 1.353(19)
C53 C54 1.416(15)
C55 C60 1.387(13)
C55 C56 1.389(13)
C56 C57 1.383(13)
C57 C58 1.375(13)
C58 C59 1.385(14)
C58 C61 1.473(13)
C59 C60 1.394(14)
C61 C66 1.375(14)
C61 C62 1.379(15)
C62 C63 1.380(15)
C63 C64 1.364(18)
C64 C65 1.359(19)
C65 C66 1.406(17)
C67 C68 1.408(12)
C67 C76 1.450(13)
C68 C69 1.431(12)
C69 C88 1.484(13)
C76 C81 1.389(13)
C76 C77 1.402(13)
C77 C78 1.378(13)
C78 C79 1.380(13)
C79 C80 1.389(13)
C79 C82 1.463(14)
C80 C81 1.400(14)
C82 C83 1.365(15)
C82 C87 1.400(14)
C83 C84 1.433(16)
C84 C85 1.352(17)
C85 C86 1.361(17)
C86 C87 1.403(15)
C88 C89 1.381(13)
C88 C93 1.394(13)
C89 C90 1.390(13)
C90 C91 1.394(14)
C91 C92 1.400(14)
C91 C94 1.500(14)
C92 C93 1.373(13)
C94 C95 1.369(15)
C94 C99 1.373(15)
C95 C96 1.416(16)
C96 C97 1.350(17)
C97 C98 1.332(17)
C98 C99 1.389(16)
C100 C101 1.82(3)
C101 C102 1.84(3)
C102 C103 1.79(3)
C103 C104 1.82(3)
